data_4071916
loop_
_publ_author_name
'Lowry, Roxy J.'
'Veige, Melanie K.'
'Cl\'ement, Olivier'
'Abboud, Khalil A.'
'Ghiviriga, Ion'
'Veige, Adam S.'

_publ_section_title
;
 New Constrained-Geometry C2-Symmetric Di-N-heterocyclic Carbene Ligands
 and Their Mono- and Dinuclear Rhodium(I) Complexes: Design, Synthesis,
 and Structural Analysis
;
_journal_coden_ASTM ORGND7
_journal_issue 20
_journal_name_full Organometallics
_journal_page_first 5184
_journal_page_last 5195
_journal_paper_doi 10.1021/om800471m
_journal_volume 27
_journal_year 2008
_chemical_formula_sum 'C41 H40 Cl2 I N4 Rh'
_chemical_formula_weight 889.48
_space_group_IT_number 14
_symmetry_cell_setting monoclinic
_symmetry_space_group_name_Hall '-P 2ybc'
_symmetry_space_group_name_H-M 'P 1 21/c 1'
_atom_sites_solution_hydrogens geom
_atom_sites_solution_primary direct
_atom_sites_solution_secondary difmap
_audit_creation_method SHELXL-97
_audit_update_record
;
2007-12-19 # Formatted by publCIF
;
_cell_angle_alpha 90.00
_cell_angle_beta 112.696(2)
_cell_angle_gamma 90.00
_cell_formula_units_Z 4
_cell_length_a 10.7075(11)
_cell_length_b 30.420(3)
_cell_length_c 12.1504(12)
_cell_measurement_reflns_used 25
_cell_measurement_temperature 173(2)
_cell_measurement_theta_max 28.0
_cell_measurement_theta_min 2.0
_cell_volume 3651.2(6)
_computing_cell_refinement 'Bruker SMART v5.624 & SAINT 6.36a (Bruker 1998)'
_computing_data_collection 'Bruker SMART v5.624 (Bruker 1998)'
_computing_data_reduction 'Bruker SHELXTL v6.14 (Bruker 2000)'
_computing_molecular_graphics 'Bruker SHELXTL v6.14'
_computing_publication_material 'Bruker SHELXTL v6.14'
_computing_structure_refinement 'Bruker SHELXTL v6.14'
_computing_structure_solution 'Bruker SHELXTL v6.14'
_diffrn_ambient_temperature 173(2)
_diffrn_measured_fraction_theta_full 0.991
_diffrn_measured_fraction_theta_max 0.991
_diffrn_measurement_device_type 'SMART CCD area detector'
_diffrn_measurement_method '\w scans'
_diffrn_radiation_monochromator graphite
_diffrn_radiation_source 'fine-focus sealed tube'
_diffrn_radiation_type MoK\a
_diffrn_radiation_wavelength 0.71073
_diffrn_reflns_av_R_equivalents 0.1039
_diffrn_reflns_av_sigmaI/netI 0.1508
_diffrn_reflns_limit_h_max 13
_diffrn_reflns_limit_h_min -9
_diffrn_reflns_limit_k_max 39
_diffrn_reflns_limit_k_min -36
_diffrn_reflns_limit_l_max 15
_diffrn_reflns_limit_l_min -15
_diffrn_reflns_number 23756
_diffrn_reflns_theta_full 27.50
_diffrn_reflns_theta_max 27.50
_diffrn_reflns_theta_min 1.34
_diffrn_standards_decay_% 1
_diffrn_standards_number 0
_exptl_absorpt_coefficient_mu 1.495
_exptl_absorpt_correction_T_max 0.9705
_exptl_absorpt_correction_T_min 0.8432
_exptl_absorpt_correction_type integration
_exptl_absorpt_process_details 'based on measured indexed crystal faces, Bruker SHELXTL  v6.12 (Bruker 1998)'
_exptl_crystal_colour yellow
_exptl_crystal_density_diffrn 1.618
_exptl_crystal_density_method 'not measured'
_exptl_crystal_description plates
_exptl_crystal_F_000 1784
_exptl_crystal_size_max 0.16
_exptl_crystal_size_mid 0.08
_exptl_crystal_size_min 0.02
_refine_diff_density_max 0.834
_refine_diff_density_min -0.608
_refine_diff_density_rms 0.112
_refine_ls_extinction_method none
_refine_ls_goodness_of_fit_ref 0.853
_refine_ls_hydrogen_treatment constr
_refine_ls_matrix_type full
_refine_ls_number_parameters 442
_refine_ls_number_reflns 8317
_refine_ls_number_restraints 0
_refine_ls_restrained_S_all 0.853
_refine_ls_R_factor_all 0.1158
_refine_ls_R_factor_gt 0.0496
_refine_ls_shift/su_max 0.001
_refine_ls_shift/su_mean 0.000
_refine_ls_structure_factor_coef Fsqd
_refine_ls_weighting_details 'calc w=1/[\s^2^(Fo^2^)+(0.0183P)^2^] where P=(Fo^2^+2Fc^2^)/3'
_refine_ls_weighting_scheme calc
_refine_ls_wR_factor_gt 0.0705
_refine_ls_wR_factor_ref 0.0824
_reflns_number_gt 4514
_reflns_number_total 8317
_reflns_threshold_expression I>2\s(I)
_cod_data_source_file om800471m_si_005.cif
_cod_data_source_block rx20
_cod_depositor_comments
;
The following automatic conversions were performed:

'_symmetry_cell_setting' value 'Monoclinic' changed to 'monoclinic'
according to /home/saulius/struct/CIF-dictionaries/cif_core.dic
dictionary named 'cif_core.dic' version 2.4.1 from 2010-06-29.

Automatic conversion script
Id: cif_fix_values 1715 2011-07-08 13:25:40Z adriana 
;
_cod_original_sg_symbol_H-M P21/c
_cod_database_code 4071916

loop_
_symmetry_equiv_pos_as_xyz
'x, y, z'
'-x, y+1/2, -z+1/2'
'-x, -y, -z'
'x, -y-1/2, z-1/2'

loop_
_atom_site_label
_atom_site_type_symbol
_atom_site_fract_x
_atom_site_fract_y
_atom_site_fract_z
_atom_site_U_iso_or_equiv
_atom_site_adp_type
_atom_site_occupancy
_atom_site_symmetry_multiplicity
_atom_site_calc_flag
_atom_site_refinement_flags
Rh1 Rh 0.69563(4) 0.156750(12) 0.46546(3) 0.01843(10) Uani 1 1 d .
I1 I 0.16776(4) 0.118946(12) 0.64148(3) 0.03761(12) Uani 1 1 d .
Cl1 Cl 0.67288(16) -0.01748(6) 0.01419(14) 0.0558(5) Uani 1 1 d .
Cl2 Cl 0.7636(2) 0.03738(6) 0.22533(17) 0.0878(7) Uani 1 1 d .
N1 N 0.5532(4) 0.14454(12) 0.1913(3) 0.0186(9) Uani 1 1 d .
N2 N 0.7685(4) 0.15682(12) 0.2481(3) 0.0192(9) Uani 1 1 d .
N3 N 0.5077(4) 0.08243(12) 0.3714(3) 0.0181(9) Uani 1 1 d .
N4 N 0.7007(4) 0.05287(12) 0.4788(3) 0.0192(9) Uani 1 1 d .
C1 C 0.2773(4) 0.19095(16) 0.2011(4) 0.0203(11) Uani 1 1 d .
C2 C 0.2801(5) 0.23623(17) 0.1906(4) 0.0277(13) Uani 1 1 d .
H2A H 0.2987 0.2490 0.1272 0.033 Uiso 1 1 calc R
C3 C 0.2557(5) 0.26300(17) 0.2733(5) 0.0345(14) Uani 1 1 d .
H3A H 0.2588 0.2941 0.2672 0.041 Uiso 1 1 calc R
C4 C 0.2268(5) 0.24390(17) 0.3648(4) 0.0287(13) Uani 1 1 d .
H4A H 0.2059 0.2621 0.4188 0.034 Uiso 1 1 calc R
C5 C 0.2282(4) 0.19866(17) 0.3784(4) 0.0281(13) Uani 1 1 d .
H5A H 0.2114 0.1859 0.4427 0.034 Uiso 1 1 calc R
C6 C 0.2542(5) 0.17246(15) 0.2973(4) 0.0213(12) Uani 1 1 d .
C7 C 0.1815(4) 0.12428(16) 0.0846(4) 0.0230(12) Uani 1 1 d .
C8 C 0.0978(5) 0.11111(17) -0.0292(5) 0.0327(14) Uani 1 1 d .
H8A H 0.1060 0.1242 -0.0970 0.039 Uiso 1 1 calc R
C9 C 0.0015(5) 0.07850(18) -0.0434(5) 0.0365(14) Uani 1 1 d .
H9A H -0.0556 0.0689 -0.1209 0.044 Uiso 1 1 calc R
C10 C -0.0104(5) 0.06019(17) 0.0561(6) 0.0405(16) Uani 1 1 d .
H10A H -0.0784 0.0387 0.0460 0.049 Uiso 1 1 calc R
C11 C 0.0753(5) 0.07254(16) 0.1710(5) 0.0297(13) Uani 1 1 d .
H11A H 0.0676 0.0589 0.2385 0.036 Uiso 1 1 calc R
C12 C 0.1720(5) 0.10483(15) 0.1860(5) 0.0236(12) Uani 1 1 d .
C13 C 0.2964(4) 0.15740(16) 0.1176(4) 0.0228(11) Uani 1 1 d .
H13A H 0.3031 0.1714 0.0456 0.027 Uiso 1 1 calc R
C14 C 0.2709(4) 0.12279(15) 0.3031(4) 0.0192(11) Uani 1 1 d .
H14A H 0.2594 0.1095 0.3739 0.023 Uiso 1 1 calc R
C15 C 0.4225(4) 0.12775(14) 0.1870(4) 0.0171(11) Uani 1 1 d .
H15A H 0.4070 0.0988 0.1449 0.021 Uiso 1 1 calc R
C16 C 0.4214(4) 0.11944(15) 0.3099(4) 0.0194(11) Uani 1 1 d .
H16A H 0.4677 0.1458 0.3576 0.023 Uiso 1 1 calc R
C17 C 0.5819(5) 0.14319(15) 0.0885(4) 0.0196(11) Uani 1 1 d .
C18 C 0.5013(5) 0.13538(15) -0.0311(4) 0.0244(12) Uani 1 1 d .
H18A H 0.4074 0.1290 -0.0569 0.029 Uiso 1 1 calc R
C19 C 0.5652(5) 0.13734(16) -0.1090(4) 0.0320(14) Uani 1 1 d .
H19A H 0.5132 0.1331 -0.1916 0.038 Uiso 1 1 calc R
C20 C 0.7032(5) 0.14527(17) -0.0721(4) 0.0310(14) Uani 1 1 d .
H20A H 0.7428 0.1460 -0.1299 0.037 Uiso 1 1 calc R
C21 C 0.7841(5) 0.15211(15) 0.0467(4) 0.0233(12) Uani 1 1 d .
H21A H 0.8787 0.1570 0.0723 0.028 Uiso 1 1 calc R
C22 C 0.7205(5) 0.15148(15) 0.1259(4) 0.0224(12) Uani 1 1 d .
C23 C 0.6672(4) 0.15259(15) 0.2904(4) 0.0180(11) Uani 1 1 d .
C24 C 0.9124(4) 0.16159(17) 0.3222(4) 0.0310(13) Uani 1 1 d .
H24A H 0.9243 0.1650 0.4059 0.047 Uiso 1 1 calc R
H24B H 0.9482 0.1876 0.2967 0.047 Uiso 1 1 calc R
H24C H 0.9613 0.1354 0.3137 0.047 Uiso 1 1 calc R
C25 C 0.4899(5) 0.03748(15) 0.3539(4) 0.0183(11) Uani 1 1 d .
C26 C 0.3799(5) 0.01144(16) 0.2829(4) 0.0224(12) Uani 1 1 d .
H26A H 0.2950 0.0240 0.2350 0.027 Uiso 1 1 calc R
C27 C 0.4021(5) -0.03319(16) 0.2868(4) 0.0266(12) Uani 1 1 d .
H27A H 0.3304 -0.0519 0.2395 0.032 Uiso 1 1 calc R
C28 C 0.5250(5) -0.05185(16) 0.3572(4) 0.0258(12) Uani 1 1 d .
H28A H 0.5357 -0.0829 0.3573 0.031 Uiso 1 1 calc R
C29 C 0.6329(5) -0.02586(16) 0.4278(4) 0.0250(12) Uani 1 1 d .
H29A H 0.7175 -0.0383 0.4770 0.030 Uiso 1 1 calc R
C30 C 0.6115(5) 0.01845(15) 0.4231(4) 0.0173(11) Uani 1 1 d .
C31 C 0.6383(5) 0.09195(16) 0.4453(4) 0.0197(11) Uani 1 1 d .
C32 C 0.8441(4) 0.04675(16) 0.5549(4) 0.0310(13) Uani 1 1 d .
H32A H 0.8857 0.0754 0.5837 0.046 Uiso 1 1 calc R
H32B H 0.8905 0.0326 0.5087 0.046 Uiso 1 1 calc R
H32C H 0.8520 0.0281 0.6231 0.046 Uiso 1 1 calc R
C33 C 0.9046(5) 0.22605(16) 0.5967(5) 0.0311(13) Uani 1 1 d .
H33A H 0.9228 0.2574 0.6187 0.037 Uiso 1 1 calc R
H33B H 0.9847 0.2140 0.5853 0.037 Uiso 1 1 calc R
C34 C 0.7847(5) 0.22305(15) 0.4810(5) 0.0266(12) Uani 1 1 d .
H34A H 0.8039 0.2322 0.4100 0.032 Uiso 1 1 calc R
C35 C 0.6488(5) 0.22707(15) 0.4650(4) 0.0286(13) Uani 1 1 d .
H35A H 0.5887 0.2389 0.3853 0.034 Uiso 1 1 calc R
C36 C 0.6035(5) 0.23865(15) 0.5666(5) 0.0321(13) Uani 1 1 d .
H36A H 0.6756 0.2561 0.6270 0.038 Uiso 1 1 calc R
H36B H 0.5216 0.2573 0.5344 0.038 Uiso 1 1 calc R
C37 C 0.5725(5) 0.19875(16) 0.6275(4) 0.0311(13) Uani 1 1 d .
H37A H 0.4769 0.1900 0.5836 0.037 Uiso 1 1 calc R
H37B H 0.5835 0.2069 0.7096 0.037 Uiso 1 1 calc R
C38 C 0.6644(5) 0.15947(16) 0.6329(4) 0.0261(12) Uani 1 1 d .
H38A H 0.6318 0.1311 0.6541 0.031 Uiso 1 1 calc R
C39 C 0.8002(5) 0.16047(16) 0.6607(4) 0.0234(12) Uani 1 1 d .
H39A H 0.8483 0.1328 0.6983 0.028 Uiso 1 1 calc R
C40 C 0.8874(5) 0.20178(16) 0.6991(4) 0.0326(13) Uani 1 1 d .
H40A H 0.8458 0.2219 0.7392 0.039 Uiso 1 1 calc R
H40B H 0.9779 0.1934 0.7580 0.039 Uiso 1 1 calc R
C41 C 0.6868(6) -0.01231(19) 0.1629(5) 0.0495(17) Uani 1 1 d .
H41A H 0.5956 -0.0138 0.1653 0.059 Uiso 1 1 calc R
H41B H 0.7411 -0.0370 0.2107 0.059 Uiso 1 1 calc R

loop_
_atom_site_aniso_label
_atom_site_aniso_U_11
_atom_site_aniso_U_22
_atom_site_aniso_U_33
_atom_site_aniso_U_23
_atom_site_aniso_U_13
_atom_site_aniso_U_12
Rh1 0.0196(2) 0.0192(2) 0.01652(19) -0.0001(2) 0.00697(17) -0.00213(19)
I1 0.0281(2) 0.0334(2) 0.0446(2) -0.0013(2) 0.00667(18) 0.00397(18)
Cl1 0.0518(10) 0.0747(13) 0.0475(10) -0.0134(9) 0.0264(9) -0.0061(9)
Cl2 0.1406(19) 0.0786(14) 0.0785(14) -0.0336(12) 0.0802(14) -0.0564(13)
N1 0.019(2) 0.026(3) 0.013(2) 0.0003(18) 0.0084(19) -0.0046(18)
N2 0.017(2) 0.024(2) 0.019(2) 0.000(2) 0.0100(18) -0.0022(19)
N3 0.017(2) 0.018(2) 0.021(2) 0.0026(18) 0.0084(19) 0.0009(18)
N4 0.019(2) 0.020(2) 0.019(2) 0.0034(19) 0.0072(18) 0.0011(19)
C1 0.011(3) 0.026(3) 0.022(3) 0.001(2) 0.004(2) -0.002(2)
C2 0.023(3) 0.032(3) 0.023(3) 0.009(3) 0.003(2) 0.003(2)
C3 0.029(3) 0.024(3) 0.038(4) 0.005(3) 0.000(3) 0.008(2)
C4 0.022(3) 0.039(4) 0.021(3) -0.006(3) 0.004(2) 0.005(3)
C5 0.014(3) 0.044(4) 0.026(3) 0.000(3) 0.007(2) 0.002(2)
C6 0.014(3) 0.025(3) 0.023(3) 0.001(2) 0.005(2) 0.000(2)
C7 0.012(3) 0.031(3) 0.025(3) -0.002(3) 0.006(2) 0.007(2)
C8 0.028(3) 0.036(4) 0.029(3) -0.005(3) 0.006(3) 0.006(3)
C9 0.017(3) 0.048(4) 0.037(4) -0.012(3) 0.002(3) 0.003(3)
C10 0.019(3) 0.034(4) 0.066(5) -0.022(3) 0.012(3) -0.010(3)
C11 0.021(3) 0.023(3) 0.049(4) -0.001(3) 0.017(3) 0.006(2)
C12 0.017(3) 0.015(3) 0.038(3) -0.005(2) 0.010(3) 0.000(2)
C13 0.020(3) 0.029(3) 0.019(3) 0.006(3) 0.007(2) 0.001(2)
C14 0.020(3) 0.022(3) 0.019(3) -0.002(2) 0.012(2) -0.004(2)
C15 0.015(3) 0.015(3) 0.021(3) 0.000(2) 0.007(2) -0.002(2)
C16 0.016(3) 0.020(3) 0.021(3) 0.003(2) 0.005(2) -0.003(2)
C17 0.020(3) 0.018(3) 0.025(3) -0.001(2) 0.012(2) -0.002(2)
C18 0.026(3) 0.027(3) 0.021(3) 0.000(2) 0.009(2) -0.003(2)
C19 0.037(4) 0.044(4) 0.015(3) -0.004(2) 0.010(3) 0.000(3)
C20 0.034(3) 0.045(4) 0.025(3) 0.003(3) 0.024(3) 0.006(3)
C21 0.025(3) 0.027(3) 0.025(3) 0.002(2) 0.017(2) 0.002(2)
C22 0.018(3) 0.023(3) 0.027(3) 0.003(2) 0.010(2) 0.002(2)
C23 0.019(3) 0.014(3) 0.018(3) 0.004(2) 0.004(2) -0.002(2)
C24 0.021(3) 0.039(4) 0.032(3) -0.006(3) 0.009(2) -0.002(3)
C25 0.022(3) 0.014(3) 0.020(3) 0.002(2) 0.009(2) 0.001(2)
C26 0.022(3) 0.024(3) 0.025(3) -0.003(2) 0.013(2) -0.003(2)
C27 0.030(3) 0.024(3) 0.031(3) -0.006(3) 0.017(3) -0.009(2)
C28 0.039(3) 0.014(3) 0.033(3) -0.002(2) 0.023(3) -0.003(2)
C29 0.031(3) 0.023(3) 0.023(3) 0.000(2) 0.013(3) 0.001(2)
C30 0.023(3) 0.016(3) 0.019(3) 0.002(2) 0.015(2) -0.002(2)
C31 0.018(3) 0.030(3) 0.014(3) 0.000(2) 0.009(2) -0.006(2)
C32 0.022(3) 0.035(3) 0.030(3) 0.000(3) 0.003(3) 0.004(2)
C33 0.019(3) 0.027(3) 0.040(3) -0.001(3) 0.005(3) 0.000(2)
C34 0.026(3) 0.020(3) 0.035(3) 0.003(2) 0.012(3) -0.007(2)
C35 0.035(3) 0.019(3) 0.025(3) 0.009(2) 0.005(3) 0.001(2)
C36 0.030(3) 0.022(3) 0.043(4) -0.003(3) 0.012(3) 0.004(2)
C37 0.035(3) 0.039(4) 0.024(3) -0.007(3) 0.016(3) -0.001(3)
C38 0.036(3) 0.027(3) 0.018(3) 0.003(3) 0.014(2) -0.004(3)
C39 0.029(3) 0.022(3) 0.015(3) 0.005(2) 0.005(2) 0.003(2)
C40 0.025(3) 0.037(4) 0.029(3) -0.006(3) 0.003(3) 0.001(3)
C41 0.054(4) 0.050(4) 0.044(4) 0.004(3) 0.018(3) -0.001(3)

loop_
_atom_type_symbol
_atom_type_description
_atom_type_scat_dispersion_real
_atom_type_scat_dispersion_imag
_atom_type_scat_source
C C 0.0033 0.0016 'International Tables Vol C Tables 4.2.6.8 and 6.1.1.4'
H H 0.0000 0.0000 'International Tables Vol C Tables 4.2.6.8 and 6.1.1.4'
N N 0.0061 0.0033 'International Tables Vol C Tables 4.2.6.8 and 6.1.1.4'
Cl Cl 0.1484 0.1585 'International Tables Vol C Tables 4.2.6.8 and 6.1.1.4'
Rh Rh -1.1178 0.9187 'International Tables Vol C Tables 4.2.6.8 and 6.1.1.4'
I I -0.4742 1.8119 'International Tables Vol C Tables 4.2.6.8 and 6.1.1.4'

loop_
_geom_angle_atom_site_label_1
_geom_angle_atom_site_label_2
_geom_angle_atom_site_label_3
_geom_angle
C23 Rh1 C31 84.14(17)
C23 Rh1 C38 163.87(18)
C31 Rh1 C38 90.08(17)
C23 Rh1 C35 96.68(18)
C31 Rh1 C35 151.43(18)
C38 Rh1 C35 81.30(18)
C23 Rh1 C39 159.96(17)
C31 Rh1 C39 100.52(18)
C38 Rh1 C39 36.13(16)
C35 Rh1 C39 88.46(18)
C23 Rh1 C34 91.81(18)
C31 Rh1 C34 171.00(18)
C38 Rh1 C34 95.87(19)
C35 Rh1 C34 36.99(16)
C39 Rh1 C34 80.66(18)
C23 N1 C17 111.3(4)
C23 N1 C15 127.5(4)
C17 N1 C15 119.4(4)
C23 N2 C22 111.7(4)
C23 N2 C24 125.2(4)
C22 N2 C24 122.8(4)
C31 N3 C25 110.8(4)
C31 N3 C16 117.1(4)
C25 N3 C16 131.1(4)
C31 N4 C30 110.3(4)
C31 N4 C32 125.4(4)
C30 N4 C32 124.2(4)
C2 C1 C6 119.5(4)
C2 C1 C13 126.8(4)
C6 C1 C13 113.7(4)
C1 C2 C3 119.9(5)
C1 C2 H2A 120.1
C3 C2 H2A 120.1
C4 C3 C2 119.6(5)
C4 C3 H3A 120.2
C2 C3 H3A 120.2
C5 C4 C3 121.0(5)
C5 C4 H4A 119.5
C3 C4 H4A 119.5
C6 C5 C4 119.1(5)
C6 C5 H5A 120.5
C4 C5 H5A 120.5
C5 C6 C1 120.9(5)
C5 C6 C14 126.5(4)
C1 C6 C14 112.4(4)
C8 C7 C12 121.0(5)
C8 C7 C13 126.9(5)
C12 C7 C13 111.9(4)
C7 C8 C9 119.5(5)
C7 C8 H8A 120.2
C9 C8 H8A 120.2
C10 C9 C8 119.5(5)
C10 C9 H9A 120.2
C8 C9 H9A 120.2
C9 C10 C11 121.4(5)
C9 C10 H10A 119.3
C11 C10 H10A 119.3
C12 C11 C10 119.5(5)
C12 C11 H11A 120.3
C10 C11 H11A 120.3
C11 C12 C7 119.0(5)
C11 C12 C14 126.6(5)
C7 C12 C14 114.3(4)
C1 C13 C7 108.7(4)
C1 C13 C15 109.8(4)
C7 C13 C15 101.6(4)
C1 C13 H13A 112.1
C7 C13 H13A 112.1
C15 C13 H13A 112.1
C12 C14 C6 106.8(4)
C12 C14 C16 110.8(4)
C6 C14 C16 99.6(3)
C12 C14 H14A 112.9
C6 C14 H14A 112.9
C16 C14 H14A 112.9
N1 C15 C16 113.0(4)
N1 C15 C13 115.4(4)
C16 C15 C13 107.0(4)
N1 C15 H15A 107.0
C16 C15 H15A 107.0
C13 C15 H15A 107.0
N3 C16 C15 112.7(4)
N3 C16 C14 120.3(3)
C15 C16 C14 109.3(4)
N3 C16 H16A 104.2
C15 C16 H16A 104.2
C14 C16 H16A 104.2
C18 C17 C22 121.5(4)
C18 C17 N1 132.5(4)
C22 C17 N1 106.0(4)
C19 C18 C17 116.2(5)
C19 C18 H18A 121.9
C17 C18 H18A 121.9
C18 C19 C20 122.5(5)
C18 C19 H19A 118.7
C20 C19 H19A 118.7
C21 C20 C19 121.5(4)
C21 C20 H20A 119.2
C19 C20 H20A 119.2
C22 C21 C20 116.6(4)
C22 C21 H21A 121.7
C20 C21 H21A 121.7
C21 C22 N2 132.1(4)
C21 C22 C17 121.7(5)
N2 C22 C17 106.2(4)
N1 C23 N2 104.7(4)
N1 C23 Rh1 131.0(3)
N2 C23 Rh1 124.3(3)
N2 C24 H24A 109.5
N2 C24 H24B 109.5
H24A C24 H24B 109.5
N2 C24 H24C 109.5
H24A C24 H24C 109.5
H24B C24 H24C 109.5
C30 C25 N3 106.2(4)
C30 C25 C26 120.6(4)
N3 C25 C26 133.1(4)
C27 C26 C25 116.3(4)
C27 C26 H26A 121.9
C25 C26 H26A 121.9
C26 C27 C28 122.4(5)
C26 C27 H27A 118.8
C28 C27 H27A 118.8
C27 C28 C29 120.9(5)
C27 C28 H28A 119.5
C29 C28 H28A 119.5
C30 C29 C28 116.7(5)
C30 C29 H29A 121.6
C28 C29 H29A 121.6
C29 C30 C25 123.0(5)
C29 C30 N4 130.2(4)
C25 C30 N4 106.8(4)
N4 C31 N3 105.9(4)
N4 C31 Rh1 136.2(3)
N3 C31 Rh1 117.6(3)
N4 C32 H32A 109.5
N4 C32 H32B 109.5
H32A C32 H32B 109.5
N4 C32 H32C 109.5
H32A C32 H32C 109.5
H32B C32 H32C 109.5
C34 C33 C40 114.2(4)
C34 C33 H33A 108.7
C40 C33 H33A 108.7
C34 C33 H33B 108.7
C40 C33 H33B 108.7
H33A C33 H33B 107.6
C35 C34 C33 126.5(5)
C35 C34 Rh1 71.1(3)
C33 C34 Rh1 108.8(3)
C35 C34 H34A 114.0
C33 C34 H34A 114.0
Rh1 C34 H34A 114.0
C34 C35 C36 123.1(5)
C34 C35 Rh1 71.9(3)
C36 C35 Rh1 111.4(3)
C34 C35 H35A 114.4
C36 C35 H35A 114.4
Rh1 C35 H35A 114.4
C37 C36 C35 113.9(4)
C37 C36 H36A 108.8
C35 C36 H36A 108.8
C37 C36 H36B 108.8
C35 C36 H36B 108.8
H36A C36 H36B 107.7
C36 C37 C38 112.6(4)
C36 C37 H37A 109.1
C38 C37 H37A 109.1
C36 C37 H37B 109.1
C38 C37 H37B 109.1
H37A C37 H37B 107.8
C39 C38 C37 126.9(5)
C39 C38 Rh1 72.5(3)
C37 C38 Rh1 108.4(3)
C39 C38 H38A 113.6
C37 C38 H38A 113.6
Rh1 C38 H38A 113.6
C38 C39 C40 124.3(4)
C38 C39 Rh1 71.4(3)
C40 C39 Rh1 111.6(3)
C38 C39 H39A 114.0
C40 C39 H39A 114.0
Rh1 C39 H39A 114.0
C33 C40 C39 113.8(4)
C33 C40 H40A 108.8
C39 C40 H40A 108.8
C33 C40 H40B 108.8
C39 C40 H40B 108.8
H40A C40 H40B 107.7
Cl2 C41 Cl1 111.2(3)
Cl2 C41 H41A 109.4
Cl1 C41 H41A 109.4
Cl2 C41 H41B 109.4
Cl1 C41 H41B 109.4
H41A C41 H41B 108.0

loop_
_geom_bond_atom_site_label_1
_geom_bond_atom_site_label_2
_geom_bond_distance
Rh1 C23 2.033(4)
Rh1 C31 2.051(5)
Rh1 C38 2.187(4)
Rh1 C35 2.197(5)
Rh1 C39 2.201(4)
Rh1 C34 2.208(5)
Cl1 C41 1.762(6)
Cl2 C41 1.747(6)
N1 C23 1.365(5)
N1 C17 1.398(5)
N1 C15 1.472(5)
N2 C23 1.375(5)
N2 C22 1.381(5)
N2 C24 1.461(5)
N3 C31 1.370(5)
N3 C25 1.386(5)
N3 C16 1.465(5)
N4 C31 1.347(5)
N4 C30 1.403(5)
N4 C32 1.467(5)
C1 C2 1.385(6)
C1 C6 1.403(6)
C1 C13 1.507(6)
C2 C3 1.395(7)
C2 H2A 0.9500
C3 C4 1.391(7)
C3 H3A 0.9500
C4 C5 1.385(7)
C4 H4A 0.9500
C5 C6 1.377(6)
C5 H5A 0.9500
C6 C14 1.520(6)
C7 C8 1.385(6)
C7 C12 1.405(6)
C7 C13 1.519(6)
C8 C9 1.393(7)
C8 H8A 0.9500
C9 C10 1.380(7)
C9 H9A 0.9500
C10 C11 1.394(7)
C10 H10A 0.9500
C11 C12 1.387(6)
C11 H11A 0.9500
C12 C14 1.510(6)
C13 C15 1.571(6)
C13 H13A 1.0000
C14 C16 1.584(6)
C14 H14A 1.0000
C15 C16 1.520(6)
C15 H15A 1.0000
C16 H16A 1.0000
C17 C18 1.394(6)
C17 C22 1.397(6)
C18 C19 1.367(6)
C18 H18A 0.9500
C19 C20 1.389(7)
C19 H19A 0.9500
C20 C21 1.383(6)
C20 H20A 0.9500
C21 C22 1.377(6)
C21 H21A 0.9500
C24 H24A 0.9800
C24 H24B 0.9800
C24 H24C 0.9800
C25 C30 1.376(6)
C25 C26 1.405(6)
C26 C27 1.376(6)
C26 H26A 0.9500
C27 C28 1.385(7)
C27 H27A 0.9500
C28 C29 1.390(6)
C28 H28A 0.9500
C29 C30 1.365(6)
C29 H29A 0.9500
C32 H32A 0.9800
C32 H32B 0.9800
C32 H32C 0.9800
C33 C34 1.497(6)
C33 C40 1.518(6)
C33 H33A 0.9900
C33 H33B 0.9900
C34 C35 1.397(6)
C34 H34A 1.0000
C35 C36 1.531(7)
C35 H35A 1.0000
C36 C37 1.524(6)
C36 H36A 0.9900
C36 H36B 0.9900
C37 C38 1.533(6)
C37 H37A 0.9900
C37 H37B 0.9900
C38 C39 1.361(6)
C38 H38A 1.0000
C39 C40 1.527(6)
C39 H39A 1.0000
C40 H40A 0.9900
C40 H40B 0.9900
C41 H41A 0.9900
C41 H41B 0.9900
